data_2231134
loop_
_publ_author_name
'Asiri, Abdullah M.'
'Khan, Salman A.'
'Tahir, M. Nawaz'

_publ_section_title
;
 2-[(1,3-Benzodioxol-5-ylmethylidene)amino]-4,5,6,7-tetrahydro-1-benzothiophene-3-carbonitrile
;
_journal_coeditor_code HB6325
_journal_issue 8
_journal_name_full 'Acta Crystallographica Section E'
_journal_page_first o2162
_journal_paper_doi 10.1107/S1600536811029564
_journal_volume 67
_journal_year 2011
_chemical_formula_iupac 'C17 H14 N2 O2 S'
_chemical_formula_moiety 'C17 H14 N2 O2 S'
_chemical_formula_sum 'C17 H14 N2 O2 S'
_chemical_formula_weight 310.36
_chemical_name_systematic
;2-[(1,3-Benzodioxol-5-ylmethylidene)amino]-4,5,6,7-tetrahydro-1-
benzothiophene-3-carbonitrile
;
_space_group_IT_number 2
_symmetry_cell_setting triclinic
_symmetry_space_group_name_Hall '-P 1'
_symmetry_space_group_name_H-M 'P -1'
_atom_sites_solution_hydrogens geom
_atom_sites_solution_primary direct
_atom_sites_solution_secondary difmap
_audit_creation_method SHELXL-97
_cell_angle_alpha 99.4090(10)
_cell_angle_beta 109.7070(10)
_cell_angle_gamma 92.8540(10)
_cell_formula_units_Z 4
_cell_length_a 10.9450(3)
_cell_length_b 10.9895(3)
_cell_length_c 13.5749(3)
_cell_measurement_reflns_used 3812
_cell_measurement_temperature 296(2)
_cell_measurement_theta_max 25.25
_cell_measurement_theta_min 2.98
_cell_volume 1506.77(7)
_computing_cell_refinement 'SAINT (Bruker, 2009)'
_computing_data_collection 'APEX2 (Bruker, 2009)'
_computing_data_reduction 'SAINT (Bruker, 2009)'
_computing_molecular_graphics 'ORTEP-3 for Windows (Farrugia, 1997) and PLATON (Spek, 2009)'
_computing_publication_material
;
WinGX (Farrugia, 1999) and PLATON (Spek, 2009)
;
_computing_structure_refinement 'SHELXL97 (Sheldrick, 2008)'
_computing_structure_solution 'SHELXS97 (Sheldrick, 2008)'
_diffrn_ambient_temperature 296(2)
_diffrn_detector_area_resol_mean 8.20
_diffrn_measured_fraction_theta_full 0.994
_diffrn_measured_fraction_theta_max 0.994
_diffrn_measurement_device_type 'Bruker Kappa APEXII CCD'
_diffrn_measurement_method \w
_diffrn_radiation_monochromator graphite
_diffrn_radiation_source 'fine-focus sealed tube'
_diffrn_radiation_type MoK\a
_diffrn_radiation_wavelength 0.71073
_diffrn_reflns_av_R_equivalents 0.0297
_diffrn_reflns_av_sigmaI/netI 0.0300
_diffrn_reflns_limit_h_max 13
_diffrn_reflns_limit_h_min -13
_diffrn_reflns_limit_k_max 13
_diffrn_reflns_limit_k_min -13
_diffrn_reflns_limit_l_max 16
_diffrn_reflns_limit_l_min -16
_diffrn_reflns_number 21604
_diffrn_reflns_theta_full 25.13
_diffrn_reflns_theta_max 25.13
_diffrn_reflns_theta_min 2.98
_diffrn_standards_number 0
_exptl_absorpt_coefficient_mu 0.223
_exptl_absorpt_correction_T_max 0.962
_exptl_absorpt_correction_T_min 0.947
_exptl_absorpt_correction_type multi-scan
_exptl_absorpt_process_details '(SADABS; Bruker, 2005)'
_exptl_crystal_colour yellow
_exptl_crystal_density_diffrn 1.368
_exptl_crystal_density_method 'not measured'
_exptl_crystal_description prism
_exptl_crystal_F_000 648
_exptl_crystal_size_max 0.32
_exptl_crystal_size_mid 0.23
_exptl_crystal_size_min 0.20
_refine_diff_density_max 0.471
_refine_diff_density_min -0.190
_refine_ls_goodness_of_fit_ref 1.013
_refine_ls_hydrogen_treatment constr
_refine_ls_matrix_type full
_refine_ls_number_parameters 397
_refine_ls_number_reflns 5331
_refine_ls_number_restraints 0
_refine_ls_restrained_S_all 1.013
_refine_ls_R_factor_all 0.0658
_refine_ls_R_factor_gt 0.0419
_refine_ls_shift/su_max 0.000
_refine_ls_shift/su_mean 0.000
_refine_ls_structure_factor_coef Fsqd
_refine_ls_weighting_details 'calc w=1/[\s^2^(Fo^2^)+(0.0574P)^2^+0.3989P] where P=(Fo^2^+2Fc^2^)/3'
_refine_ls_weighting_scheme calc
_refine_ls_wR_factor_gt 0.1039
_refine_ls_wR_factor_ref 0.1188
_reflns_number_gt 3812
_reflns_number_total 5331
_reflns_threshold_expression I>2\s(I)
_cod_data_source_file hb6325.cif
_cod_data_source_block I
_cod_database_code 2231134
_cod_database_fobs_code 2231134

loop_
_symmetry_equiv_pos_site_id
_symmetry_equiv_pos_as_xyz
1 x,y,z
2 -x,-y,-z

loop_
_atom_site_aniso_label
_atom_site_aniso_U_11
_atom_site_aniso_U_22
_atom_site_aniso_U_33
_atom_site_aniso_U_12
_atom_site_aniso_U_13
_atom_site_aniso_U_23
S1 0.0483(4) 0.0490(4) 0.0878(5) 0.0129(3) 0.0275(3) 0.0109(3)
O1 0.0641(11) 0.0413(9) 0.1252(16) 0.0107(8) 0.0392(11) 0.0086(9)
O2 0.0650(11) 0.0577(11) 0.1085(14) 0.0299(9) 0.0416(10) 0.0167(10)
N1 0.0427(11) 0.0475(11) 0.0511(10) 0.0126(8) 0.0173(8) 0.0073(8)
N2 0.0574(14) 0.0806(17) 0.0976(18) -0.0021(13) 0.0271(13) 0.0153(14)
C1 0.0384(12) 0.0472(13) 0.0500(12) 0.0104(10) 0.0146(10) 0.0078(10)
C2 0.0417(13) 0.0537(14) 0.0791(16) 0.0074(11) 0.0216(12) 0.0175(12)
C3 0.0435(13) 0.0665(17) 0.0918(19) 0.0174(12) 0.0326(13) 0.0227(14)
C4 0.0496(14) 0.0513(14) 0.0616(14) 0.0190(11) 0.0245(11) 0.0114(10)
C5 0.0467(13) 0.0445(13) 0.0577(13) 0.0080(10) 0.0201(10) 0.0061(10)
C6 0.0364(12) 0.0487(13) 0.0591(13) 0.0079(10) 0.0177(10) 0.0042(10)
C7 0.0760(18) 0.0537(16) 0.0867(19) 0.0237(14) 0.0357(15) 0.0122(13)
C8 0.0439(13) 0.0453(13) 0.0576(13) 0.0080(10) 0.0184(10) 0.0078(10)
C9 0.0441(12) 0.0480(13) 0.0473(12) 0.0133(10) 0.0163(10) 0.0076(9)
C10 0.0400(12) 0.0569(14) 0.0424(12) 0.0113(10) 0.0133(9) 0.0098(10)
C11 0.0473(13) 0.0600(14) 0.0428(12) 0.0205(11) 0.0161(10) 0.0135(10)
C12 0.0538(14) 0.0542(14) 0.0572(14) 0.0231(12) 0.0177(11) 0.0087(11)
C13 0.0763(18) 0.0552(16) 0.091(2) 0.0270(14) 0.0269(15) 0.0110(14)
C14 0.098(2) 0.078(2) 0.124(3) 0.0478(19) 0.044(2) 0.0229(19)
C15 0.090(2) 0.107(2) 0.109(2) 0.062(2) 0.056(2) 0.037(2)
C16 0.0521(14) 0.0878(19) 0.0579(14) 0.0340(13) 0.0246(12) 0.0233(13)
C17 0.0413(13) 0.0661(17) 0.0595(14) 0.0121(12) 0.0177(11) 0.0127(12)
S2 0.0629(4) 0.0661(4) 0.0598(4) 0.0201(3) 0.0237(3) 0.0105(3)
O3 0.0814(13) 0.0794(13) 0.1002(15) 0.0480(11) 0.0408(12) 0.0329(11)
O4 0.0764(12) 0.0626(11) 0.0894(13) 0.0246(9) 0.0205(10) -0.0020(10)
N3 0.0487(11) 0.0472(11) 0.0616(12) 0.0142(9) 0.0218(9) 0.0156(9)
N4 0.0724(15) 0.0575(13) 0.0759(15) 0.0195(11) 0.0162(12) 0.0015(12)
C18 0.0439(12) 0.0517(13) 0.0568(14) 0.0121(10) 0.0193(11) 0.0169(11)
C19 0.0432(13) 0.0528(14) 0.0612(14) 0.0118(10) 0.0107(11) 0.0146(11)
C20 0.0524(14) 0.0480(14) 0.0651(15) 0.0112(11) 0.0238(12) 0.0138(11)
C21 0.0526(14) 0.0602(15) 0.0724(16) 0.0247(12) 0.0294(13) 0.0298(13)
C22 0.0542(15) 0.091(2) 0.0639(16) 0.0314(14) 0.0168(13) 0.0347(15)
C23 0.0585(15) 0.0761(17) 0.0515(14) 0.0202(13) 0.0156(12) 0.0165(12)
C24 0.082(2) 0.0575(16) 0.111(2) 0.0248(15) 0.0473(19) 0.0190(16)
C25 0.0538(14) 0.0526(14) 0.0598(14) 0.0127(11) 0.0227(12) 0.0131(11)
C26 0.0488(13) 0.0446(12) 0.0611(14) 0.0106(10) 0.0245(11) 0.0142(10)
C27 0.0478(13) 0.0395(12) 0.0604(14) 0.0072(10) 0.0231(11) 0.0115(10)
C28 0.0494(13) 0.0399(12) 0.0689(15) 0.0096(10) 0.0285(12) 0.0136(10)
C29 0.0534(14) 0.0501(14) 0.0708(16) 0.0109(11) 0.0322(12) 0.0135(12)
C30 0.0737(18) 0.0571(16) 0.0816(18) 0.0139(13) 0.0433(15) 0.0038(13)
C31 0.079(2) 0.0586(17) 0.108(2) 0.0217(14) 0.0472(17) 0.0045(15)
C32 0.092(2) 0.0670(19) 0.108(2) 0.0414(16) 0.0351(19) 0.0173(16)
C33 0.0605(16) 0.0533(15) 0.0854(18) 0.0226(12) 0.0276(14) 0.0168(13)
C34 0.0497(14) 0.0388(13) 0.0737(18) 0.0139(10) 0.0222(12) 0.0117(12)

loop_
_atom_site_type_symbol
_atom_site_label
_atom_site_fract_x
_atom_site_fract_y
_atom_site_fract_z
_atom_site_U_iso_or_equiv
_atom_site_thermal_displace_type
_atom_site_occupancy
_atom_site_disorder_group
S S1 0.69931(6) 0.61842(6) 0.38319(5) 0.0608(3) Uani 1.000 -16
O O1 0.83134(17) -0.08541(15) 0.34616(16) 0.0760(7) Uani 1.000 -16
O O2 1.04492(17) -0.06592(16) 0.35358(15) 0.0732(7) Uani 1.000 -16
N N1 0.68413(17) 0.36120(16) 0.35774(13) 0.0469(6) Uani 1.000 -16
N N2 0.3467(2) 0.2739(2) 0.32998(19) 0.0791(9) Uani 1.000 -16
C C1 0.87133(19) 0.25306(19) 0.37004(16) 0.0454(7) Uani 1.000 -16
C C2 1.0002(2) 0.2632(2) 0.37598(19) 0.0574(8) Uani 1.000 -16
C C3 1.0676(2) 0.1591(2) 0.3701(2) 0.0636(10) Uani 1.000 -16
C C4 1.0009(2) 0.0478(2) 0.35961(18) 0.0523(8) Uani 1.000 -16
C C5 0.8728(2) 0.0370(2) 0.35467(17) 0.0495(8) Uani 1.000 -16
C C6 0.8052(2) 0.13625(19) 0.35878(17) 0.0484(7) Uani 1.000 -16
C C7 0.9391(3) -0.1520(2) 0.3461(2) 0.0698(10) Uani 1.000 -16
C C8 0.8065(2) 0.3644(2) 0.37473(17) 0.0489(8) Uani 1.000 -16
C C9 0.6260(2) 0.4690(2) 0.36425(16) 0.0463(7) Uani 1.000 -16
C C10 0.4990(2) 0.4719(2) 0.35984(16) 0.0465(7) Uani 1.000 -16
C C11 0.4612(2) 0.5942(2) 0.37466(16) 0.0490(8) Uani 1.000 -16
C C12 0.5596(2) 0.6817(2) 0.38799(18) 0.0552(8) Uani 1.000 -16
C C13 0.5532(3) 0.8189(2) 0.4071(2) 0.0745(10) Uani 1.000 -16
C C14 0.4109(3) 0.8429(3) 0.3783(3) 0.0969(14) Uani 1.000 -16
C C15 0.3357(3) 0.7633(3) 0.4195(3) 0.0927(12) Uani 1.000 -16
C C16 0.3315(2) 0.6258(2) 0.37836(19) 0.0625(9) Uani 1.000 -16
C C17 0.4154(2) 0.3617(2) 0.34364(18) 0.0553(9) Uani 1.000 -16
S S2 0.74553(6) 0.38875(6) -0.09354(5) 0.0621(2) Uani 1.000 -16
O O3 0.33292(19) 0.99165(18) 0.05740(17) 0.0814(8) Uani 1.000 -16
O O4 0.51968(18) 0.97170(16) 0.19428(15) 0.0798(7) Uani 1.000 -16
N N3 0.71457(18) 0.58138(16) 0.05320(15) 0.0509(7) Uani 1.000 -16
N N4 0.9964(2) 0.5672(2) 0.29555(19) 0.0721(8) Uani 1.000 -16
C C18 0.5351(2) 0.7022(2) 0.00214(17) 0.0494(8) Uani 1.000 -16
C C19 0.5760(2) 0.7860(2) 0.09919(18) 0.0537(8) Uani 1.000 -16
C C20 0.5008(2) 0.8788(2) 0.10818(19) 0.0538(8) Uani 1.000 -16
C C21 0.3895(2) 0.8915(2) 0.0267(2) 0.0571(9) Uani 1.000 -16
C C22 0.3474(2) 0.8116(3) -0.0684(2) 0.0675(10) Uani 1.000 -16
C C23 0.4220(2) 0.7156(2) -0.07933(19) 0.0620(9) Uani 1.000 -16
C C24 0.4140(3) 1.0438(3) 0.1634(3) 0.0790(11) Uani 1.000 -16
C C25 0.6096(2) 0.6012(2) -0.01630(19) 0.0542(8) Uani 1.000 -16
C C26 0.7833(2) 0.48621(19) 0.02932(18) 0.0495(8) Uani 1.000 -16
C C27 0.8952(2) 0.45635(19) 0.10042(17) 0.0478(8) Uani 1.000 -16
C C28 0.9499(2) 0.35489(19) 0.05702(19) 0.0502(8) Uani 1.000 -16
C C29 0.8797(2) 0.3105(2) -0.0468(2) 0.0550(8) Uani 1.000 -16
C C30 0.9103(3) 0.2036(2) -0.1155(2) 0.0675(10) Uani 1.000 -16
C C31 1.0462(3) 0.1722(3) -0.0606(3) 0.0790(11) Uani 1.000 -16
C C32 1.0763(3) 0.1751(3) 0.0558(3) 0.0878(11) Uani 1.000 -16
C C33 1.0699(3) 0.3015(2) 0.1166(2) 0.0649(9) Uani 1.000 -16
C C34 0.9495(2) 0.5197(2) 0.2080(2) 0.0535(9) Uani 1.000 -16
H H2 1.04310 0.34134 0.38414 0.0689 Uiso 1.000 -16
H H3 1.15386 0.16599 0.37317 0.0763 Uiso 1.000 -16
H H6 0.71841 0.12736 0.35432 0.0581 Uiso 1.000 -16
H H7A 0.91573 -0.21367 0.28101 0.0838 Uiso 1.000 -16
H H7B 0.96394 -0.19426 0.40615 0.0838 Uiso 1.000 -16
H H8 0.85578 0.44114 0.39070 0.0587 Uiso 1.000 -16
H H13A 0.59244 0.85699 0.36364 0.0894 Uiso 1.000 -16
H H13B 0.60114 0.85481 0.48136 0.0894 Uiso 1.000 -16
H H14A 0.40709 0.92904 0.40645 0.1157 Uiso 1.000 -16
H H14B 0.37063 0.82949 0.30131 0.1157 Uiso 1.000 -16
H H15A 0.24704 0.78525 0.40004 0.1114 Uiso 1.000 -16
H H15B 0.37364 0.77969 0.49667 0.1114 Uiso 1.000 -16
H H16A 0.30649 0.57872 0.42448 0.0750 Uiso 1.000 -16
H H16B 0.26608 0.60265 0.30742 0.0750 Uiso 1.000 -16
H H19 0.65114 0.77860 0.15506 0.0645 Uiso 1.000 -16
H H22 0.27214 0.82079 -0.12347 0.0811 Uiso 1.000 -16
H H23 0.39555 0.65842 -0.14321 0.0744 Uiso 1.000 -16
H H24A 0.36445 1.04391 0.21071 0.0947 Uiso 1.000 -16
H H24B 0.44678 1.12889 0.16768 0.0947 Uiso 1.000 -16
H H25 0.57911 0.54799 -0.08239 0.0650 Uiso 1.000 -16
H H30A 0.90390 0.22530 -0.18334 0.0810 Uiso 1.000 -16
H H30B 0.84742 0.13191 -0.12909 0.0810 Uiso 1.000 -16
H H31A 1.05551 0.09013 -0.09447 0.0950 Uiso 1.000 -16
H H31B 1.10907 0.23096 -0.06945 0.0950 Uiso 1.000 -16
H H32A 1.16308 0.15071 0.08613 0.1056 Uiso 1.000 -16
H H32B 1.01468 0.11488 0.06452 0.1056 Uiso 1.000 -16
H H33A 1.06867 0.29412 0.18647 0.0778 Uiso 1.000 -16
H H33B 1.14680 0.35662 0.12626 0.0778 Uiso 1.000 -16

loop_
_atom_type_symbol
_atom_type_description
_atom_type_scat_dispersion_real
_atom_type_scat_dispersion_imag
_atom_type_scat_source
C C 0.0033 0.0016 'International Tables Vol C Tables 4.2.6.8 and 6.1.1.4'
H H 0.0000 0.0000 'International Tables Vol C Tables 4.2.6.8 and 6.1.1.4'
N N 0.0061 0.0033 'International Tables Vol C Tables 4.2.6.8 and 6.1.1.4'
O O 0.0106 0.0060 'International Tables Vol C Tables 4.2.6.8 and 6.1.1.4'
S S 0.1246 0.1234 'International Tables Vol C Tables 4.2.6.8 and 6.1.1.4'

loop_
_geom_angle_atom_site_label_1
_geom_angle_atom_site_label_2
_geom_angle_atom_site_label_3
_geom_angle
_geom_angle_publ_flag
C9 S1 C12 91.86(11) no
C26 S2 C29 92.06(12) no
C5 O1 C7 106.22(19) no
C4 O2 C7 106.0(2) no
C21 O3 C24 105.9(2) no
C20 O4 C24 106.0(2) no
C8 N1 C9 120.91(19) no
C25 N3 C26 120.5(2) no
C2 C1 C6 120.0(2) no
C6 C1 C8 121.0(2) no
C2 C1 C8 119.0(2) no
C1 C2 C3 121.8(2) no
C2 C3 C4 116.6(2) no
C3 C4 C5 122.0(2) no
O2 C4 C5 110.2(2) no
O2 C4 C3 127.8(2) no
O1 C5 C6 128.3(2) no
C4 C5 C6 122.4(2) no
O1 C5 C4 109.3(2) no
C1 C6 C5 117.2(2) no
O1 C7 O2 108.25(18) no
N1 C8 C1 122.5(2) no
S1 C9 C10 110.04(17) no
N1 C9 C10 123.4(2) no
S1 C9 N1 126.57(17) no
C9 C10 C11 114.0(2) no
C9 C10 C17 121.9(2) no
C11 C10 C17 124.1(2) no
C12 C11 C16 122.6(2) no
C10 C11 C12 111.6(2) no
C10 C11 C16 125.8(2) no
S1 C12 C13 122.2(2) no
C11 C12 C13 125.3(2) no
S1 C12 C11 112.46(17) no
C12 C13 C14 108.9(2) no
C13 C14 C15 113.2(3) no
C14 C15 C16 113.7(3) no
C11 C16 C15 111.1(2) no
N2 C17 C10 179.1(3) no
C1 C2 H2 119.00 no
C3 C2 H2 119.00 no
C4 C3 H3 122.00 no
C2 C3 H3 122.00 no
C1 C6 H6 121.00 no
C5 C6 H6 121.00 no
O1 C7 H7B 110.00 no
O2 C7 H7A 110.00 no
O2 C7 H7B 110.00 no
H7A C7 H7B 108.00 no
O1 C7 H7A 110.00 no
N1 C8 H8 119.00 no
C1 C8 H8 119.00 no
H13A C13 H13B 108.00 no
C14 C13 H13A 110.00 no
C14 C13 H13B 110.00 no
C12 C13 H13A 110.00 no
C12 C13 H13B 110.00 no
H14A C14 H14B 108.00 no
C13 C14 H14A 109.00 no
C13 C14 H14B 109.00 no
C15 C14 H14A 109.00 no
C15 C14 H14B 109.00 no
C14 C15 H15B 109.00 no
C16 C15 H15A 109.00 no
C14 C15 H15A 109.00 no
C16 C15 H15B 109.00 no
H15A C15 H15B 108.00 no
H16A C16 H16B 108.00 no
C15 C16 H16A 109.00 no
C15 C16 H16B 109.00 no
C11 C16 H16A 109.00 no
C11 C16 H16B 109.00 no
C19 C18 C23 120.1(2) no
C19 C18 C25 121.2(2) no
C23 C18 C25 118.7(2) no
C18 C19 C20 116.8(2) no
O4 C20 C19 128.0(2) no
O4 C20 C21 109.5(2) no
C19 C20 C21 122.5(2) no
O3 C21 C20 110.2(2) no
O3 C21 C22 127.8(2) no
C20 C21 C22 122.0(2) no
C21 C22 C23 116.6(2) no
C18 C23 C22 122.0(2) no
O3 C24 O4 108.5(3) no
N3 C25 C18 123.4(2) no
S2 C26 N3 126.02(17) no
S2 C26 C27 109.71(17) no
N3 C26 C27 124.3(2) no
C26 C27 C28 114.1(2) no
C26 C27 C34 122.6(2) no
C28 C27 C34 123.3(2) no
C27 C28 C29 111.8(2) no
C27 C28 C33 125.6(2) no
C29 C28 C33 122.7(2) no
S2 C29 C28 112.36(18) no
S2 C29 C30 122.51(19) no
C28 C29 C30 125.1(2) no
C29 C30 C31 110.0(2) no
C30 C31 C32 112.7(3) no
C31 C32 C33 113.0(3) no
C28 C33 C32 110.2(2) no
N4 C34 C27 177.3(3) no
C18 C19 H19 122.00 no
C20 C19 H19 122.00 no
C21 C22 H22 122.00 no
C23 C22 H22 122.00 no
C18 C23 H23 119.00 no
C22 C23 H23 119.00 no
O3 C24 H24A 110.00 no
O3 C24 H24B 110.00 no
O4 C24 H24A 110.00 no
O4 C24 H24B 110.00 no
H24A C24 H24B 108.00 no
N3 C25 H25 118.00 no
C18 C25 H25 118.00 no
C29 C30 H30A 110.00 no
C29 C30 H30B 110.00 no
C31 C30 H30A 110.00 no
C31 C30 H30B 110.00 no
H30A C30 H30B 108.00 no
C30 C31 H31A 109.00 no
C30 C31 H31B 109.00 no
C32 C31 H31A 109.00 no
C32 C31 H31B 109.00 no
H31A C31 H31B 108.00 no
C31 C32 H32A 109.00 no
C31 C32 H32B 109.00 no
C33 C32 H32A 109.00 no
C33 C32 H32B 109.00 no
H32A C32 H32B 108.00 no
C28 C33 H33A 110.00 no
C28 C33 H33B 110.00 no
C32 C33 H33A 110.00 no
C32 C33 H33B 110.00 no
H33A C33 H33B 108.00 no

loop_
_geom_bond_atom_site_label_1
_geom_bond_atom_site_label_2
_geom_bond_distance
_geom_bond_publ_flag
S1 C9 1.731(2) no
S1 C12 1.728(2) no
S2 C29 1.725(2) no
S2 C26 1.734(2) no
O1 C7 1.419(4) no
O1 C5 1.372(3) no
O2 C4 1.362(3) no
O2 C7 1.424(4) no
O3 C21 1.364(3) no
O3 C24 1.416(4) no
O4 C24 1.419(4) no
O4 C20 1.370(3) no
N1 C9 1.377(3) no
N1 C8 1.278(3) no
N2 C17 1.143(3) no
N3 C26 1.377(3) no
N3 C25 1.272(3) no
N4 C34 1.144(3) no
C1 C2 1.383(3) no
C1 C6 1.401(3) no
C1 C8 1.448(3) no
C2 C3 1.398(3) no
C3 C4 1.354(3) no
C4 C5 1.379(3) no
C5 C6 1.352(3) no
C9 C10 1.373(3) no
C10 C11 1.429(3) no
C10 C17 1.421(3) no
C11 C16 1.493(3) no
C11 C12 1.351(3) no
C12 C13 1.497(3) no
C13 C14 1.521(5) no
C14 C15 1.468(5) no
C15 C16 1.516(4) no
C2 H2 0.9300 no
C3 H3 0.9300 no
C6 H6 0.9300 no
C7 H7B 0.9700 no
C7 H7A 0.9700 no
C8 H8 0.9300 no
C13 H13B 0.9700 no
C13 H13A 0.9700 no
C14 H14B 0.9700 no
C14 H14A 0.9700 no
C15 H15A 0.9700 no
C15 H15B 0.9700 no
C16 H16B 0.9700 no
C16 H16A 0.9700 no
C18 C19 1.396(3) no
C18 C23 1.388(3) no
C18 C25 1.448(3) no
C19 C20 1.358(3) no
C20 C21 1.373(3) no
C21 C22 1.356(4) no
C22 C23 1.385(4) no
C26 C27 1.373(3) no
C27 C28 1.428(3) no
C27 C34 1.418(3) no
C28 C29 1.350(3) no
C28 C33 1.496(4) no
C29 C30 1.501(4) no
C30 C31 1.508(5) no
C31 C32 1.496(5) no
C32 C33 1.513(4) no
C19 H19 0.9300 no
C22 H22 0.9300 no
C23 H23 0.9300 no
C24 H24A 0.9700 no
C24 H24B 0.9700 no
C25 H25 0.9300 no
C30 H30A 0.9700 no
C30 H30B 0.9700 no
C31 H31A 0.9700 no
C31 H31B 0.9700 no
C32 H32A 0.9700 no
C32 H32B 0.9700 no
C33 H33A 0.9700 no
C33 H33B 0.9700 no

loop_
_geom_hbond_atom_site_label_D
_geom_hbond_atom_site_label_H
_geom_hbond_atom_site_label_A
_geom_hbond_site_symmetry_A
_geom_hbond_distance_DH
_geom_hbond_distance_HA
_geom_hbond_distance_DA
_geom_hbond_angle_DHA
_geom_hbond_publ_flag
C8 H8 S1 . 0.93 2.65 3.081(2) 109 yes
C25 H25 S2 . 0.93 2.61 3.060(2) 110 yes
C7 H7A N4 1_545 0.97 2.62 3.190(3) 118 yes

loop_
_geom_torsion_atom_site_label_1
_geom_torsion_atom_site_label_2
_geom_torsion_atom_site_label_3
_geom_torsion_atom_site_label_4
_geom_torsion
_geom_torsion_publ_flag
C12 S1 C9 N1 -176.63(19) no
C12 S1 C9 C10 1.35(17) no
C9 S1 C12 C11 -0.70(18) no
C9 S1 C12 C13 178.2(2) no
C26 S2 C29 C30 179.1(2) no
C26 S2 C29 C28 0.38(19) no
C29 S2 C26 N3 178.9(2) no
C29 S2 C26 C27 0.14(18) no
C7 O1 C5 C6 -179.5(2) no
C5 O1 C7 O2 -0.7(2) no
C7 O1 C5 C4 0.1(3) no
C7 O2 C4 C3 178.4(2) no
C7 O2 C4 C5 -0.9(3) no
C4 O2 C7 O1 1.0(2) no
C24 O3 C21 C22 179.8(3) no
C21 O3 C24 O4 0.0(3) no
C24 O3 C21 C20 0.2(3) no
C20 O4 C24 O3 -0.2(3) no
C24 O4 C20 C21 0.3(3) no
C24 O4 C20 C19 -179.7(3) no
C8 N1 C9 C10 -171.7(2) no
C8 N1 C9 S1 6.0(3) no
C9 N1 C8 C1 179.13(19) no
C25 N3 C26 C27 -178.1(2) no
C25 N3 C26 S2 3.4(3) no
C26 N3 C25 C18 -177.7(2) no
C2 C1 C6 C5 0.3(3) no
C8 C1 C2 C3 -178.9(2) no
C6 C1 C2 C3 0.6(3) no
C8 C1 C6 C5 179.8(2) no
C2 C1 C8 N1 171.9(2) no
C6 C1 C8 N1 -7.6(3) no
C1 C2 C3 C4 -0.8(4) no
C2 C3 C4 C5 0.2(4) no
C2 C3 C4 O2 -179.1(2) no
O2 C4 C5 O1 0.5(3) no
O2 C4 C5 C6 -179.9(2) no
C3 C4 C5 O1 -178.9(2) no
C3 C4 C5 C6 0.7(4) no
C4 C5 C6 C1 -0.9(3) no
O1 C5 C6 C1 178.6(2) no
N1 C9 C10 C11 176.37(18) no
N1 C9 C10 C17 -2.7(3) no
S1 C9 C10 C17 179.30(17) no
S1 C9 C10 C11 -1.7(2) no
C9 C10 C11 C16 -177.3(2) no
C17 C10 C11 C12 -179.8(2) no
C9 C10 C11 C12 1.2(3) no
C17 C10 C11 C16 1.7(3) no
C10 C11 C12 C13 -179.0(2) no
C16 C11 C12 S1 178.43(17) no
C10 C11 C12 S1 -0.1(2) no
C10 C11 C16 C15 167.3(2) no
C12 C11 C16 C15 -11.1(3) no
C16 C11 C12 C13 -0.4(4) no
C11 C12 C13 C14 -15.8(3) no
S1 C12 C13 C14 165.4(2) no
C12 C13 C14 C15 44.9(4) no
C13 C14 C15 C16 -60.2(4) no
C14 C15 C16 C11 40.6(4) no
C23 C18 C19 C20 -0.3(3) no
C25 C18 C19 C20 178.9(2) no
C19 C18 C23 C22 0.8(4) no
C25 C18 C23 C22 -178.5(2) no
C19 C18 C25 N3 0.6(4) no
C23 C18 C25 N3 179.8(2) no
C18 C19 C20 O4 179.9(2) no
C18 C19 C20 C21 -0.1(4) no
O4 C20 C21 O3 -0.4(3) no
O4 C20 C21 C22 -179.9(2) no
C19 C20 C21 O3 179.7(2) no
C19 C20 C21 C22 0.1(4) no
O3 C21 C22 C23 -179.2(2) no
C20 C21 C22 C23 0.4(4) no
C21 C22 C23 C18 -0.8(4) no
S2 C26 C27 C28 -0.6(3) no
S2 C26 C27 C34 -179.41(18) no
N3 C26 C27 C28 -179.4(2) no
N3 C26 C27 C34 1.8(4) no
C26 C27 C28 C29 0.9(3) no
C26 C27 C28 C33 -179.0(2) no
C34 C27 C28 C29 179.7(2) no
C34 C27 C28 C33 -0.2(4) no
C27 C28 C29 S2 -0.8(3) no
C27 C28 C29 C30 -179.5(2) no
C33 C28 C29 S2 179.15(19) no
C33 C28 C29 C30 0.4(4) no
C27 C28 C33 C32 163.9(2) no
C29 C28 C33 C32 -16.0(4) no
S2 C29 C30 C31 168.2(2) no
C28 C29 C30 C31 -13.2(4) no
C29 C30 C31 C32 42.1(3) no
C30 C31 C32 C33 -61.1(4) no
C31 C32 C33 C28 45.3(4) no

loop_
_cod_related_entry_id
_cod_related_entry_database
_cod_related_entry_code
1 ChemSpider 7859925
